data_4000220
_journal_name_full 'Chemistry of Materials'
_journal_paper_doi 10.1021/cm020802o
_journal_year 2003
_chemical_formula_sum 'C48 H68 Mg2 O9'
_chemical_formula_weight 837.64
_space_group_IT_number 15
_symmetry_cell_setting monoclinic
_symmetry_space_group_name_Hall '-C 2yc'
_symmetry_space_group_name_H-M 'C 1 2/c 1'
_atom_sites_solution_hydrogens geom
_atom_sites_solution_primary direct
_atom_sites_solution_secondary difmap
_cell_angle_alpha 90.00
_cell_angle_beta 103.243(3)
_cell_angle_gamma 90.00
_cell_formula_units_Z 4
_cell_length_a 16.808(3)
_cell_length_b 16.080(3)
_cell_length_c 17.714(3)
_cell_measurement_reflns_used ?
_cell_measurement_temperature 168(2)
_cell_measurement_theta_max ?
_cell_measurement_theta_min ?
_cell_volume 4660.2(13)
_diffrn_ambient_temperature 168(2)
_diffrn_detector_area_resol_mean ?
_diffrn_measurement_device_type ?
_diffrn_measurement_method ?
_diffrn_radiation_monochromator graphite
_diffrn_radiation_source 'fine-focus sealed tube'
_diffrn_radiation_type MoK\a
_diffrn_radiation_wavelength 0.71073
_diffrn_reflns_av_R_equivalents 0.0595
_diffrn_reflns_av_sigmaI/netI 0.1018
_diffrn_reflns_limit_h_max 21
_diffrn_reflns_limit_h_min -21
_diffrn_reflns_limit_k_max 21
_diffrn_reflns_limit_k_min -17
_diffrn_reflns_limit_l_max 12
_diffrn_reflns_limit_l_min -23
_diffrn_reflns_number 14945
_diffrn_reflns_theta_max 28.30
_diffrn_reflns_theta_min 1.78
_diffrn_standards_decay_% ?
_diffrn_standards_interval_count ?
_diffrn_standards_interval_time ?
_diffrn_standards_number ?
_exptl_absorpt_coefficient_mu 0.104
_exptl_absorpt_correction_T_max ?
_exptl_absorpt_correction_T_min ?
_exptl_absorpt_correction_type ?
_exptl_absorpt_process_details ?
_exptl_crystal_colour ?
_exptl_crystal_density_diffrn 1.194
_exptl_crystal_density_meas ?
_exptl_crystal_density_method 'not measured'
_exptl_crystal_description ?
_exptl_crystal_F_000 1808
_exptl_crystal_size_max ?
_exptl_crystal_size_mid ?
_exptl_crystal_size_min ?
_refine_ls_extinction_coef ?
_refine_ls_extinction_method none
_refine_ls_goodness_of_fit_ref 0.931
_refine_ls_hydrogen_treatment mixed
_refine_ls_matrix_type full
_refine_ls_number_parameters 246
_refine_ls_number_reflns 5468
_refine_ls_number_restraints 30
_refine_ls_restrained_S_all 0.976
_refine_ls_R_factor_all 0.2347
_refine_ls_R_factor_gt 0.1026
_refine_ls_shift/su_max 0.000
_refine_ls_shift/su_mean 0.000
_refine_ls_structure_factor_coef Fsqd
_refine_ls_weighting_details 'calc w=1/[\s^2^(Fo^2^)+(0.1886P)^2^+0.0000P] where P=(Fo^2^+2Fc^2^)/3'
_refine_ls_weighting_scheme calc
_refine_ls_wR_factor_gt 0.2867
_refine_ls_wR_factor_ref 0.3534
_reflns_number_gt 1772
_reflns_number_total 5468
_reflns_threshold_expression >2sigma(I)
_cod_depositor_comments
;
The following automatic conversions were performed:
'_symmetry_cell_setting' value 'Monoclinic' changed to 'monoclinic'
according to '/home/saulius/struct/CIF-dictionaries/cif_core.dic'
dictionary named 'cif_core.dic' version 2.4.1 from 2010-06-29.

Automatic conversion script
Id: cif_fix_enum 1527 2010-12-29 10:47:43Z saulius 
;
_cod_original_sg_symbol_H-M 'C 2/C'
_cod_original_formula_sum 'C24 H34 Mg O4.50'
_cod_database_code 4000220

loop_
_symmetry_equiv_pos_as_xyz
'x, y, z'
'-x, y, -z+1/2'
'x+1/2, y+1/2, z'
'-x+1/2, y+1/2, -z+1/2'
'-x, -y, -z'
'x, -y, z-1/2'
'-x+1/2, -y+1/2, -z'
'x+1/2, -y+1/2, z-1/2'

loop_
_atom_site_label
_atom_site_type_symbol
_atom_site_fract_x
_atom_site_fract_y
_atom_site_fract_z
_atom_site_U_iso_or_equiv
_atom_site_adp_type
_atom_site_occupancy
_atom_site_symmetry_multiplicity
_atom_site_calc_flag
_atom_site_refinement_flags
_atom_site_disorder_assembly
_atom_site_disorder_group
Mg1 Mg 0.20390(9) 0.70982(9) 0.05789(10) 0.0590(5) Uani 1 1 d . . .
O1 O 0.0973(2) 0.7353(2) 0.0649(2) 0.0832(11) Uani 1 1 d . . .
O2 O 0.27746(18) 0.80655(18) 0.04900(19) 0.0623(9) Uani 1 1 d . . .
O3 O 0.2517(2) 0.7094(2) 0.1787(2) 0.0813(11) Uani 1 1 d . . .
O4 O 0.1988(2) 0.58094(19) 0.0712(2) 0.0783(11) Uani 1 1 d . . .
C1 C 0.0257(4) 0.7680(4) 0.0397(4) 0.0819(16) Uani 1 1 d D . .
C2 C 0.0208(5) 0.8386(5) -0.0155(5) 0.124(3) Uani 1 1 d D . .
H2 H 0.0695 0.8553 -0.0298 0.149 Uiso 1 1 calc R . .
C3 C -0.0464(7) 0.8790(6) -0.0456(5) 0.148(3) Uani 1 1 d D . .
H3 H -0.0467 0.9224 -0.0820 0.177 Uiso 1 1 calc R . .
C4 C -0.1189(6) 0.8563(7) -0.0224(6) 0.142(3) Uani 1 1 d D . .
H4 H -0.1680 0.8866 -0.0415 0.170 Uiso 1 1 calc R . .
C5 C -0.1184(4) 0.7928(5) 0.0260(5) 0.115(3) Uani 1 1 d D . .
H5 H -0.1678 0.7758 0.0387 0.138 Uiso 1 1 calc R . .
C6 C -0.0446(4) 0.7502(5) 0.0587(5) 0.106(2) Uani 1 1 d D . .
C7 C -0.0428(5) 0.6828(4) 0.1103(5) 0.128(3) Uani 1 1 d . . .
H7A H -0.0251 0.6324 0.0878 0.192 Uiso 1 1 calc R . .
H7B H -0.0976 0.6740 0.1193 0.192 Uiso 1 1 calc R . .
H7C H -0.0046 0.6951 0.1597 0.192 Uiso 1 1 calc R . .
C8 C 0.2960(3) 0.8710(3) 0.0981(3) 0.0730(15) Uani 1 1 d D . .
C9 C 0.2305(5) 0.9138(3) 0.1189(4) 0.116(3) Uani 1 1 d D . .
H9 H 0.1761 0.8960 0.0974 0.139 Uiso 1 1 calc R . .
C10 C 0.2425(7) 0.9794(5) 0.1685(5) 0.156(4) Uani 1 1 d D . .
H10 H 0.1989 1.0061 0.1849 0.188 Uiso 1 1 calc R . .
C11 C 0.3197(7) 1.0032(5) 0.1923(5) 0.136(4) Uani 1 1 d D . .
H11 H 0.3267 1.0529 0.2222 0.163 Uiso 1 1 calc R . .
C12 C 0.3893(7) 0.9705(5) 0.1821(4) 0.135(4) Uani 1 1 d D . .
H12 H 0.4422 0.9913 0.2051 0.162 Uiso 1 1 calc R . .
C13 C 0.3731(5) 0.8982(5) 0.1308(5) 0.121(3) Uani 1 1 d D . .
C14 C 0.4420(5) 0.8558(6) 0.1188(5) 0.150(3) Uani 1 1 d . . .
H14A H 0.4367 0.7964 0.1290 0.225 Uiso 1 1 calc R . .
H14B H 0.4911 0.8778 0.1541 0.225 Uiso 1 1 calc R . .
H14C H 0.4464 0.8636 0.0650 0.225 Uiso 1 1 calc R . .
C15 C 0.3336(5) 0.6993(5) 0.2182(5) 0.129(3) Uani 1 1 d . . .
H15A H 0.3715 0.7179 0.1863 0.154 Uiso 1 1 calc R . .
H15B H 0.3457 0.6407 0.2340 0.154 Uiso 1 1 calc R . .
C16 C 0.3384(7) 0.7576(7) 0.2908(5) 0.191(5) Uani 1 1 d . . .
H16A H 0.3827 0.7397 0.3349 0.230 Uiso 1 1 calc R . .
H16B H 0.3477 0.8162 0.2780 0.230 Uiso 1 1 calc R . .
C17 C 0.2572(6) 0.7471(9) 0.3089(6) 0.191(5) Uani 1 1 d . . .
H17A H 0.2558 0.6972 0.3413 0.230 Uiso 1 1 calc R . .
H17B H 0.2423 0.7966 0.3360 0.230 Uiso 1 1 calc R . .
C18 C 0.2049(5) 0.7380(5) 0.2352(4) 0.123(3) Uani 1 1 d . . .
H18A H 0.1784 0.7918 0.2180 0.147 Uiso 1 1 calc R . .
H18B H 0.1616 0.6971 0.2378 0.147 Uiso 1 1 calc R . .
C19 C 0.2601(4) 0.5230(4) 0.0721(5) 0.129(3) Uani 1 1 d . . .
H19A H 0.2990 0.5222 0.1233 0.155 Uiso 1 1 calc R . .
H19B H 0.2906 0.5363 0.0319 0.155 Uiso 1 1 calc R . .
C20 C 0.2189(7) 0.4432(4) 0.0561(10) 0.292(10) Uani 1 1 d . . .
H20A H 0.2136 0.4278 0.0010 0.350 Uiso 1 1 calc R . .
H20B H 0.2509 0.3994 0.0889 0.350 Uiso 1 1 calc R . .
C21 C 0.1405(5) 0.4505(5) 0.0725(7) 0.168(4) Uani 1 1 d . . .
H21A H 0.0982 0.4247 0.0310 0.201 Uiso 1 1 calc R . .
H21B H 0.1394 0.4235 0.1225 0.201 Uiso 1 1 calc R . .
C22 C 0.1283(5) 0.5325(4) 0.0761(5) 0.122(3) Uani 1 1 d . . .
H22A H 0.1129 0.5456 0.1254 0.147 Uiso 1 1 calc R . .
H22B H 0.0821 0.5487 0.0331 0.147 Uiso 1 1 calc R . .

loop_
_atom_site_aniso_label
_atom_site_aniso_U_11
_atom_site_aniso_U_22
_atom_site_aniso_U_33
_atom_site_aniso_U_23
_atom_site_aniso_U_13
_atom_site_aniso_U_12
Mg1 0.0522(9) 0.0581(9) 0.0672(11) 0.0100(8) 0.0150(7) -0.0013(7)
O1 0.052(2) 0.109(3) 0.093(3) 0.017(2) 0.0260(18) 0.0115(18)
O2 0.063(2) 0.057(2) 0.068(2) -0.0009(17) 0.0192(16) -0.0134(14)
O3 0.093(3) 0.075(2) 0.071(3) 0.0079(19) 0.008(2) 0.0034(19)
O4 0.090(2) 0.060(2) 0.087(3) 0.0146(18) 0.026(2) -0.0026(18)
C1 0.079(4) 0.086(4) 0.085(4) -0.022(3) 0.027(3) -0.012(3)
C2 0.115(6) 0.136(6) 0.109(6) -0.012(5) 0.000(5) 0.013(5)
C3 0.209(11) 0.138(7) 0.089(6) 0.023(5) 0.019(7) 0.028(7)
C4 0.111(7) 0.188(10) 0.130(8) -0.011(7) 0.034(6) 0.033(6)
C5 0.083(4) 0.146(7) 0.103(6) -0.040(5) -0.004(4) 0.058(5)
C6 0.105(5) 0.104(5) 0.118(6) -0.034(5) 0.043(4) -0.019(4)
C7 0.204(9) 0.081(4) 0.109(6) -0.015(4) 0.060(6) -0.019(5)
C8 0.083(4) 0.060(3) 0.068(4) 0.020(3) 0.001(3) -0.007(3)
C9 0.212(8) 0.048(3) 0.086(5) -0.013(3) 0.034(5) 0.009(4)
C10 0.226(12) 0.108(6) 0.129(8) 0.000(6) 0.028(7) 0.027(7)
C11 0.146(8) 0.092(5) 0.128(7) 0.025(5) -0.053(7) -0.045(6)
C12 0.161(8) 0.114(6) 0.089(6) 0.034(5) -0.054(6) -0.056(6)
C13 0.110(6) 0.127(6) 0.104(6) 0.046(5) -0.018(5) -0.036(5)
C14 0.105(6) 0.208(10) 0.128(8) 0.027(6) 0.009(5) -0.033(6)
C15 0.113(6) 0.138(7) 0.126(7) 0.049(6) 0.007(5) 0.005(5)
C16 0.237(12) 0.243(12) 0.060(5) 0.010(6) -0.038(6) -0.095(10)
C17 0.159(9) 0.297(15) 0.123(9) -0.050(9) 0.043(7) -0.083(9)
C18 0.194(8) 0.116(6) 0.065(4) -0.009(4) 0.045(5) -0.025(5)
C19 0.093(5) 0.101(5) 0.192(9) 0.065(5) 0.033(5) 0.026(4)
C20 0.268(12) 0.042(4) 0.68(3) 0.051(8) 0.337(17) 0.028(5)
C21 0.157(8) 0.083(6) 0.284(14) -0.030(6) 0.095(8) -0.016(5)
C22 0.140(6) 0.070(4) 0.178(8) -0.010(4) 0.081(6) -0.028(4)
